data_1559597
loop_
_publ_author_name
'Bayer, Uwe'
'Werner, Daniel'
'Berkefeld, Andreas'
'Maichle-M\"ossmer, C\"acilia'
'Anwander, Reiner'

_publ_section_title
;
 Cerium-quinone redox couples put under scrutiny.
;
_journal_issue 4
_journal_name_full 'Chemical science'
_journal_page_first 1343
_journal_page_last 1351
_journal_paper_doi 10.1039/d0sc04489j
_journal_volume 12
_journal_year 2020
_chemical_formula_sum 'C42 H108 Ce2 Cl4 N6 O2 Si12'
_chemical_formula_weight 1488.46
_chemical_properties_physical Air-sensitive,Moisture-sensitive
_space_group_crystal_system monoclinic
_space_group_IT_number 14
_space_group_name_Hall '-P 2yn'
_space_group_name_H-M_alt 'P 1 21/n 1'
_atom_sites_solution_hydrogens geom
_audit_creation_method SHELXL-2014/7
_audit_update_record
;
2020-08-10 deposited with the CCDC.	2020-11-23 downloaded from the CCDC.
;
_cell_angle_alpha 90
_cell_angle_beta 90.235(4)
_cell_angle_gamma 90
_cell_formula_units_Z 2
_cell_length_a 10.8680(16)
_cell_length_b 16.755(2)
_cell_length_c 20.149(3)
_cell_measurement_reflns_used 3628
_cell_measurement_temperature 150
_cell_measurement_theta_max 22.08
_cell_measurement_theta_min 2.23
_cell_volume 3669.0(9)
_computing_cell_refinement 'SAINT V8.37A (Bruker AXS Inc., 2015)'
_computing_data_collection 'APEX3 v2016.5-0 (Bruker AXS)'
_computing_data_reduction 'SAINT V8.37A (Bruker AXS Inc., 2015)'
_computing_structure_refinement 'SHELXL-2014/7 (Sheldrick, 2014)'
_computing_structure_solution 'XT, VERSION 2014/5,SHELXS-13 (Sheldrick 2008)'
_diffrn_ambient_temperature 150(2)
_diffrn_measured_fraction_theta_full 0.998
_diffrn_measured_fraction_theta_max 0.984
_diffrn_measurement_device_type 'Bruker APEX II DUO'
_diffrn_measurement_method 'omega scans'
_diffrn_radiation_type MoK\a
_diffrn_radiation_wavelength 0.71073
_diffrn_reflns_av_unetI/netI 0.0913
_diffrn_reflns_Laue_measured_fraction_full 0.998
_diffrn_reflns_Laue_measured_fraction_max 0.984
_diffrn_reflns_limit_h_max 13
_diffrn_reflns_limit_h_min -13
_diffrn_reflns_limit_k_max 20
_diffrn_reflns_limit_k_min -20
_diffrn_reflns_limit_l_max 24
_diffrn_reflns_limit_l_min 0
_diffrn_reflns_number 7343
_diffrn_reflns_point_group_measured_fraction_full 0.998
_diffrn_reflns_point_group_measured_fraction_max 0.984
_diffrn_reflns_theta_full 25.242
_diffrn_reflns_theta_max 26.374
_diffrn_reflns_theta_min 2.633
_diffrn_source 'ImuS-focus sealed tube'
_exptl_absorpt_coefficient_mu 1.601
_exptl_absorpt_correction_T_max 0.7453
_exptl_absorpt_correction_T_min 0.6737
_exptl_absorpt_correction_type multi-scan
_exptl_absorpt_process_details 'SADABS-2012/1 (Bruker,2012)'
_exptl_crystal_colour 'metallic brown'
_exptl_crystal_density_diffrn 1.347
_exptl_crystal_description block
_exptl_crystal_F_000 1540
_exptl_crystal_size_max 0.200
_exptl_crystal_size_mid 0.100
_exptl_crystal_size_min 0.050
_refine_diff_density_max 0.882
_refine_diff_density_min -1.092
_refine_diff_density_rms 0.138
_refine_ls_extinction_method none
_refine_ls_goodness_of_fit_ref 1.034
_refine_ls_hydrogen_treatment constr
_refine_ls_matrix_type full
_refine_ls_number_parameters 326
_refine_ls_number_reflns 7343
_refine_ls_number_restraints 0
_refine_ls_restrained_S_all 1.034
_refine_ls_R_factor_all 0.0773
_refine_ls_R_factor_gt 0.0488
_refine_ls_shift/su_max 0.001
_refine_ls_shift/su_mean 0.000
_refine_ls_structure_factor_coef Fsqd
_refine_ls_weighting_details 'w=1/[\s^2^(Fo^2^)+(0.0331P)^2^+3.1595P] where P=(Fo^2^+2Fc^2^)/3'
_refine_ls_weighting_scheme calc
_refine_ls_wR_factor_gt 0.0856
_refine_ls_wR_factor_ref 0.0949
_reflns_Friedel_coverage 0.000
_reflns_number_gt 5627
_reflns_number_total 7343
_reflns_threshold_expression 'I > 2\s(I)'
_cod_data_source_file d0sc04489j2.cif
_cod_data_source_block 4-Cl4hq_DWCl4qun_tw
_cod_depositor_comments
;Adding full bibliography for 1559596--1559611.cif.

 Adding full bibliography for 1559596--1559611.cif.
;
_cod_original_cell_volume 3668.9(9)
_cod_original_sg_symbol_H-M 'P 21/n'
_cod_database_code 1559597
_shelx_shelxl_version_number 2014/7
_shelx_space_group_comment
;
The symmetry employed for this shelxl refinement is uniquely defined
by the following loop, which should always be used as a source of
symmetry information in preference to the above space-group names.
They are only intended as comments.
;
_shelx_estimated_absorpt_t_min 0.740
_shelx_estimated_absorpt_t_max 0.924

loop_
_space_group_symop_operation_xyz
'x, y, z'
'-x+1/2, y+1/2, -z+1/2'
'-x, -y, -z'
'x-1/2, -y-1/2, z-1/2'

loop_
_atom_site_label
_atom_site_type_symbol
_atom_site_fract_x
_atom_site_fract_y
_atom_site_fract_z
_atom_site_U_iso_or_equiv
_atom_site_adp_type
_atom_site_occupancy
_atom_site_site_symmetry_order
_atom_site_calc_flag
_atom_site_refinement_flags_posn
_atom_site_refinement_flags_adp
_atom_site_refinement_flags_occupancy
_atom_site_disorder_assembly
_atom_site_disorder_group
Ce1 Ce 0.40226(3) 0.31871(2) 0.17622(2) 0.01499(9) Uani 1 1 d . . . . .
Si6 Si 0.09479(18) 0.39960(10) 0.14723(8) 0.0218(4) Uani 1 1 d . . . . .
Cl1 Cl 0.61369(19) 0.55549(10) 0.13429(8) 0.0359(4) Uani 1 1 d . . . . .
Si4 Si 0.39688(19) 0.14423(10) 0.07340(8) 0.0227(4) Uani 1 1 d . . . . .
Si2 Si 0.57356(16) 0.25380(10) 0.32071(10) 0.0246(4) Uani 1 1 d . . . . .
Cl2 Cl 0.32510(16) 0.35371(10) -0.00219(9) 0.0307(4) Uani 1 1 d . . . . .
Si3 Si 0.62905(16) 0.24147(11) 0.08738(9) 0.0253(4) Uani 1 1 d . . . . .
Si1 Si 0.49266(17) 0.42348(11) 0.31160(10) 0.0254(5) Uani 1 1 d . . . . .
Si5 Si 0.14141(16) 0.26634(11) 0.24326(9) 0.0214(4) Uani 1 1 d . . . . .
O1 O 0.4463(4) 0.4201(2) 0.1155(2) 0.0229(11) Uani 1 1 d . . . . .
N1 N 0.4951(5) 0.3288(3) 0.2767(2) 0.0189(12) Uani 1 1 d . . . . .
N2 N 0.4760(5) 0.2242(3) 0.1093(2) 0.0197(12) Uani 1 1 d . . . . .
N3 N 0.1979(4) 0.3335(3) 0.1857(2) 0.0156(11) Uani 1 1 d . . . . .
C14 C 0.2279(6) 0.1648(4) 0.0681(4) 0.0333(19) Uani 1 1 d . . . . .
H14A H 0.1981 0.1827 0.1115 0.050 Uiso 1 1 calc R U . . .
H14B H 0.1845 0.1160 0.0550 0.050 Uiso 1 1 calc R U . . .
H14C H 0.2127 0.2066 0.0350 0.050 Uiso 1 1 calc R U . . .
C3 C 0.5508(6) 0.5242(4) 0.0595(3) 0.0213(15) Uani 1 1 d . . . . .
C19 C 0.0181(6) 0.3513(4) 0.0745(3) 0.0291(17) Uani 1 1 d . . . . .
H19A H 0.0803 0.3366 0.0416 0.044 Uiso 1 1 calc R U . . .
H19B H -0.0406 0.3887 0.0546 0.044 Uiso 1 1 calc R U . . .
H19C H -0.0255 0.3033 0.0892 0.044 Uiso 1 1 calc R U . . .
C16 C 0.2620(6) 0.1873(4) 0.2563(4) 0.0298(17) Uani 1 1 d . . . . .
H16A H 0.2813 0.1621 0.2137 0.045 Uiso 1 1 calc R U . . .
H16B H 0.2310 0.1469 0.2871 0.045 Uiso 1 1 calc R U . . .
H16C H 0.3366 0.2118 0.2747 0.045 Uiso 1 1 calc R U . . .
C4 C 0.3722(6) 0.4839(4) 0.2688(3) 0.0292(17) Uani 1 1 d . . . . .
H4A H 0.3953 0.4917 0.2223 0.044 Uiso 1 1 calc R U . . .
H4B H 0.3648 0.5359 0.2907 0.044 Uiso 1 1 calc R U . . .
H4C H 0.2932 0.4558 0.2709 0.044 Uiso 1 1 calc R U . . .
C2 C 0.4224(6) 0.4351(3) -0.0016(3) 0.0202(14) Uani 1 1 d . . . . .
C10 C 0.6961(6) 0.3175(4) 0.1452(3) 0.0314(16) Uani 1 1 d . . . . .
H10A H 0.6520 0.3681 0.1401 0.047 Uiso 1 1 calc R U . . .
H10B H 0.7833 0.3254 0.1348 0.047 Uiso 1 1 calc R U . . .
H10C H 0.6882 0.2987 0.1911 0.047 Uiso 1 1 calc R U . . .
C9 C 0.6000(8) 0.1628(4) 0.2688(3) 0.0348(17) Uani 1 1 d . . . . .
H9A H 0.5217 0.1450 0.2497 0.052 Uiso 1 1 calc R U . . .
H9B H 0.6346 0.1203 0.2966 0.052 Uiso 1 1 calc R U . . .
H9C H 0.6576 0.1755 0.2331 0.052 Uiso 1 1 calc R U . . .
C21 C 0.1668(7) 0.4924(4) 0.1170(4) 0.0327(18) Uani 1 1 d . . . . .
H21A H 0.2100 0.5188 0.1537 0.049 Uiso 1 1 calc R U . . .
H21B H 0.1031 0.5281 0.0994 0.049 Uiso 1 1 calc R U . . .
H21C H 0.2256 0.4797 0.0818 0.049 Uiso 1 1 calc R U . . .
C17 C -0.0009(6) 0.2122(4) 0.2172(4) 0.0312(17) Uani 1 1 d . . . . .
H17A H -0.0680 0.2505 0.2108 0.047 Uiso 1 1 calc R U . . .
H17B H -0.0238 0.1737 0.2517 0.047 Uiso 1 1 calc R U . . .
H17C H 0.0144 0.1838 0.1755 0.047 Uiso 1 1 calc R U . . .
C1 C 0.4726(6) 0.4584(4) 0.0598(3) 0.0205(15) Uani 1 1 d . . . . .
C15 C 0.4443(7) 0.1224(4) -0.0135(3) 0.0354(19) Uani 1 1 d . . . . .
H15A H 0.4313 0.1698 -0.0411 0.053 Uiso 1 1 calc R U . . .
H15B H 0.3950 0.0781 -0.0310 0.053 Uiso 1 1 calc R U . . .
H15C H 0.5316 0.1077 -0.0141 0.053 Uiso 1 1 calc R U . . .
C8 C 0.4873(8) 0.2201(5) 0.3957(4) 0.047(2) Uani 1 1 d . . . . .
H8A H 0.4679 0.2663 0.4235 0.071 Uiso 1 1 calc R U . . .
H8B H 0.5379 0.1824 0.4210 0.071 Uiso 1 1 calc R U . . .
H8C H 0.4108 0.1939 0.3819 0.071 Uiso 1 1 calc R U . . .
C13 C 0.4203(7) 0.0512(4) 0.1220(3) 0.0347(18) Uani 1 1 d . . . . .
H13A H 0.5081 0.0381 0.1233 0.052 Uiso 1 1 calc R U . . .
H13B H 0.3748 0.0074 0.1009 0.052 Uiso 1 1 calc R U . . .
H13C H 0.3901 0.0590 0.1673 0.052 Uiso 1 1 calc R U . . .
C11 C 0.7267(7) 0.1499(4) 0.0928(4) 0.041(2) Uani 1 1 d . . . . .
H11A H 0.7203 0.1269 0.1373 0.061 Uiso 1 1 calc R U . . .
H11B H 0.8126 0.1639 0.0839 0.061 Uiso 1 1 calc R U . . .
H11C H 0.6984 0.1108 0.0599 0.061 Uiso 1 1 calc R U . . .
C5 C 0.6416(7) 0.4771(4) 0.3019(4) 0.040(2) Uani 1 1 d . . . . .
H5A H 0.7009 0.4571 0.3346 0.060 Uiso 1 1 calc R U . . .
H5B H 0.6287 0.5344 0.3089 0.060 Uiso 1 1 calc R U . . .
H5C H 0.6734 0.4682 0.2571 0.060 Uiso 1 1 calc R U . . .
C18 C 0.1156(7) 0.3116(4) 0.3260(4) 0.0392(18) Uani 1 1 d . . . . .
H18A H 0.1921 0.3363 0.3418 0.059 Uiso 1 1 calc R U . . .
H18B H 0.0899 0.2702 0.3573 0.059 Uiso 1 1 calc R U . . .
H18C H 0.0513 0.3524 0.3227 0.059 Uiso 1 1 calc R U . . .
C20 C -0.0265(6) 0.4339(4) 0.2060(4) 0.0327(18) Uani 1 1 d . . . . .
H20A H -0.0686 0.3874 0.2249 0.049 Uiso 1 1 calc R U . . .
H20B H -0.0862 0.4673 0.1823 0.049 Uiso 1 1 calc R U . . .
H20C H 0.0116 0.4650 0.2418 0.049 Uiso 1 1 calc R U . . .
C6 C 0.4538(8) 0.4259(5) 0.4014(3) 0.046(2) Uani 1 1 d . . . . .
H6A H 0.4448 0.4814 0.4159 0.069 Uiso 1 1 calc R U . . .
H6B H 0.5198 0.4003 0.4270 0.069 Uiso 1 1 calc R U . . .
H6C H 0.3764 0.3973 0.4087 0.069 Uiso 1 1 calc R U . . .
C12 C 0.6492(6) 0.2839(5) 0.0030(3) 0.0368(19) Uani 1 1 d . . . . .
H12A H 0.5955 0.2557 -0.0284 0.055 Uiso 1 1 calc R U . . .
H12B H 0.7351 0.2778 -0.0107 0.055 Uiso 1 1 calc R U . . .
H12C H 0.6277 0.3407 0.0035 0.055 Uiso 1 1 calc R U . . .
C7 C 0.7284(7) 0.2876(4) 0.3495(4) 0.0358(19) Uani 1 1 d . . . . .
H7A H 0.7734 0.3108 0.3121 0.054 Uiso 1 1 calc R U . . .
H7B H 0.7743 0.2419 0.3671 0.054 Uiso 1 1 calc R U . . .
H7C H 0.7188 0.3279 0.3844 0.054 Uiso 1 1 calc R U . . .

loop_
_atom_site_aniso_label
_atom_site_aniso_U_11
_atom_site_aniso_U_22
_atom_site_aniso_U_33
_atom_site_aniso_U_23
_atom_site_aniso_U_13
_atom_site_aniso_U_12
Ce1 0.01981(16) 0.01386(15) 0.01129(15) 0.00100(17) 0.00011(16) -0.00122(18)
Si6 0.0224(9) 0.0216(9) 0.0214(9) -0.0022(7) -0.0005(9) 0.0019(9)
Cl1 0.0481(11) 0.0366(10) 0.0229(9) 0.0011(7) -0.0057(9) -0.0126(10)
Si4 0.0310(10) 0.0189(9) 0.0182(9) -0.0028(7) 0.0017(9) 0.0014(10)
Si2 0.0328(11) 0.0229(9) 0.0180(9) 0.0041(9) -0.0087(9) -0.0016(8)
Cl2 0.0334(10) 0.0228(9) 0.0359(10) 0.0041(8) 0.0003(8) -0.0133(8)
Si3 0.0241(10) 0.0313(11) 0.0206(10) -0.0022(8) 0.0012(8) 0.0065(9)
Si1 0.0330(10) 0.0219(10) 0.0212(11) -0.0046(8) -0.0072(9) 0.0018(8)
Si5 0.0253(10) 0.0228(10) 0.0161(9) 0.0019(8) 0.0030(8) -0.0047(8)
O1 0.028(3) 0.020(2) 0.021(2) 0.008(2) 0.002(2) -0.003(2)
N1 0.025(3) 0.016(3) 0.016(3) 0.000(2) 0.003(2) -0.004(2)
N2 0.027(3) 0.019(3) 0.013(3) 0.001(2) 0.001(2) -0.001(3)
N3 0.020(2) 0.012(3) 0.015(3) 0.001(2) 0.002(2) -0.001(2)
C14 0.037(4) 0.027(4) 0.037(5) -0.001(3) -0.008(4) -0.009(3)
C3 0.029(4) 0.014(3) 0.021(4) 0.002(3) 0.000(3) -0.004(3)
C19 0.025(4) 0.040(4) 0.022(4) -0.003(3) -0.003(3) 0.006(3)
C16 0.031(4) 0.023(4) 0.035(4) 0.012(3) -0.007(3) -0.010(3)
C4 0.037(4) 0.019(4) 0.031(4) -0.003(3) 0.002(3) 0.005(3)
C2 0.019(4) 0.018(3) 0.023(3) 0.003(3) -0.001(3) -0.003(3)
C10 0.026(4) 0.041(4) 0.027(4) 0.005(4) 0.002(3) 0.004(4)
C9 0.044(4) 0.022(4) 0.038(4) 0.000(3) -0.012(4) 0.010(4)
C21 0.035(4) 0.027(4) 0.036(4) 0.000(3) -0.007(4) 0.007(3)
C17 0.031(4) 0.030(4) 0.033(4) 0.002(3) 0.004(3) -0.004(3)
C1 0.023(4) 0.014(3) 0.024(4) 0.005(3) 0.004(3) 0.000(3)
C15 0.045(5) 0.036(4) 0.024(4) -0.007(3) -0.001(3) 0.007(4)
C8 0.071(6) 0.044(5) 0.028(5) 0.021(4) -0.005(4) -0.004(5)
C13 0.051(5) 0.018(4) 0.035(4) -0.006(3) 0.002(4) 0.005(4)
C11 0.036(5) 0.044(5) 0.043(5) -0.009(4) -0.001(4) 0.014(4)
C5 0.043(5) 0.028(4) 0.050(5) -0.003(3) -0.018(4) -0.004(3)
C18 0.053(5) 0.045(4) 0.019(3) 0.005(4) 0.010(4) -0.003(4)
C20 0.024(4) 0.029(4) 0.045(5) -0.009(3) -0.001(3) 0.006(3)
C6 0.075(6) 0.042(5) 0.022(4) -0.015(4) 0.001(4) 0.009(4)
C12 0.023(4) 0.057(5) 0.030(4) -0.003(4) 0.009(3) 0.002(4)
C7 0.039(4) 0.033(4) 0.036(4) 0.003(3) -0.007(4) 0.003(4)

loop_
_atom_type_symbol
_atom_type_description
_atom_type_scat_dispersion_real
_atom_type_scat_dispersion_imag
_atom_type_scat_source
C C 0.0033 0.0016 'International Tables Vol C Tables 4.2.6.8 and 6.1.1.4'
H H 0.0000 0.0000 'International Tables Vol C Tables 4.2.6.8 and 6.1.1.4'
Ce Ce -0.2486 2.6331 'International Tables Vol C Tables 4.2.6.8 and 6.1.1.4'
Cl Cl 0.1484 0.1585 'International Tables Vol C Tables 4.2.6.8 and 6.1.1.4'
N N 0.0061 0.0033 'International Tables Vol C Tables 4.2.6.8 and 6.1.1.4'
O O 0.0106 0.0060 'International Tables Vol C Tables 4.2.6.8 and 6.1.1.4'
Si Si 0.0817 0.0704 'International Tables Vol C Tables 4.2.6.8 and 6.1.1.4'

loop_
_geom_angle_atom_site_label_1
_geom_angle_atom_site_label_2
_geom_angle_atom_site_label_3
_geom_angle
_geom_angle_site_symmetry_1
_geom_angle_site_symmetry_3
_geom_angle_publ_flag
O1 Ce1 N2 97.81(17) . . ?
O1 Ce1 N3 100.59(16) . . ?
N2 Ce1 N3 119.26(18) . . ?
O1 Ce1 N1 110.53(17) . . ?
N2 Ce1 N1 115.66(18) . . ?
N3 Ce1 N1 110.67(18) . . ?
O1 Ce1 Si5 130.06(12) . . ?
N2 Ce1 Si5 111.97(13) . . ?
N1 Ce1 Si5 91.99(13) . . ?
O1 Ce1 Si3 80.42(12) . . ?
N3 Ce1 Si3 145.87(12) . . ?
N1 Ce1 Si3 100.50(13) . . ?
Si5 Ce1 Si3 140.09(5) . . ?
O1 Ce1 Si1 89.10(12) . . ?
N2 Ce1 Si1 138.67(14) . . ?
N3 Ce1 Si1 99.07(13) . . ?
Si5 Ce1 Si1 93.19(5) . . ?
Si3 Ce1 Si1 115.05(5) . . ?
N3 Si6 C21 114.0(3) . . ?
N3 Si6 C20 111.4(3) . . ?
C21 Si6 C20 104.6(3) . . ?
N3 Si6 C19 110.9(3) . . ?
C21 Si6 C19 107.1(3) . . ?
C20 Si6 C19 108.5(3) . . ?
N2 Si4 C13 111.0(3) . . ?
N2 Si4 C15 113.7(3) . . ?
C13 Si4 C15 107.0(3) . . ?
N2 Si4 C14 111.3(3) . . ?
C13 Si4 C14 108.5(3) . . ?
C15 Si4 C14 104.9(3) . . ?
N1 Si2 C7 112.0(3) . . ?
N1 Si2 C8 112.4(3) . . ?
C7 Si2 C8 107.2(4) . . ?
N1 Si2 C9 112.1(3) . . ?
C7 Si2 C9 106.3(4) . . ?
C8 Si2 C9 106.5(4) . . ?
N2 Si3 C12 114.3(3) . . ?
N2 Si3 C11 113.0(3) . . ?
C12 Si3 C11 107.4(4) . . ?
N2 Si3 C10 108.9(3) . . ?
C12 Si3 C10 105.2(3) . . ?
C11 Si3 C10 107.6(3) . . ?
C12 Si3 Ce1 115.8(2) . . ?
C11 Si3 Ce1 135.4(3) . . ?
C10 Si3 Ce1 71.7(2) . . ?
N1 Si1 C6 114.7(3) . . ?
N1 Si1 C5 112.6(3) . . ?
C6 Si1 C5 107.0(4) . . ?
N1 Si1 C4 108.7(3) . . ?
C6 Si1 C4 106.1(3) . . ?
C5 Si1 C4 107.4(3) . . ?
C6 Si1 Ce1 136.8(3) . . ?
C5 Si1 Ce1 114.5(2) . . ?
C4 Si1 Ce1 73.0(2) . . ?
N3 Si5 C18 113.0(3) . . ?
N3 Si5 C17 115.1(3) . . ?
C18 Si5 C17 108.9(3) . . ?
N3 Si5 C16 107.6(3) . . ?
C18 Si5 C16 105.7(3) . . ?
C17 Si5 C16 105.8(3) . . ?
C18 Si5 Ce1 113.4(2) . . ?
C17 Si5 Ce1 137.2(2) . . ?
C16 Si5 Ce1 69.0(2) . . ?
C1 O1 Ce1 156.1(4) . . ?
Si1 N1 Si2 117.2(3) . . ?
Si1 N1 Ce1 115.0(3) . . ?
Si2 N1 Ce1 127.7(3) . . ?
Si3 N2 Si4 119.3(3) . . ?
Si3 N2 Ce1 112.4(3) . . ?
Si4 N2 Ce1 128.1(3) . . ?
Si5 N3 Si6 118.6(3) . . ?
Si5 N3 Ce1 109.8(2) . . ?
Si6 N3 Ce1 131.5(3) . . ?
Si4 C14 H14A 109.5 . . ?
Si4 C14 H14B 109.5 . . ?
H14A C14 H14B 109.5 . . ?
Si4 C14 H14C 109.5 . . ?
H14A C14 H14C 109.5 . . ?
H14B C14 H14C 109.5 . . ?
C2 C3 C1 121.6(6) 3_665 . ?
C2 C3 Cl1 120.1(5) 3_665 . ?
C1 C3 Cl1 118.3(5) . . ?
Si6 C19 H19A 109.5 . . ?
Si6 C19 H19B 109.5 . . ?
H19A C19 H19B 109.5 . . ?
Si6 C19 H19C 109.5 . . ?
H19A C19 H19C 109.5 . . ?
H19B C19 H19C 109.5 . . ?
Si5 C16 H16A 109.5 . . ?
Si5 C16 H16B 109.5 . . ?
H16A C16 H16B 109.5 . . ?
Si5 C16 H16C 109.5 . . ?
H16A C16 H16C 109.5 . . ?
H16B C16 H16C 109.5 . . ?
Si1 C4 H4A 109.5 . . ?
Si1 C4 H4B 109.5 . . ?
H4A C4 H4B 109.5 . . ?
Si1 C4 H4C 109.5 . . ?
H4A C4 H4C 109.5 . . ?
H4B C4 H4C 109.5 . . ?
C3 C2 C1 121.6(6) 3_665 . ?
C3 C2 Cl2 120.9(5) 3_665 . ?
C1 C2 Cl2 117.5(5) . . ?
Si3 C10 H10A 109.5 . . ?
Si3 C10 H10B 109.5 . . ?
H10A C10 H10B 109.5 . . ?
Si3 C10 H10C 109.5 . . ?
H10A C10 H10C 109.5 . . ?
H10B C10 H10C 109.5 . . ?
Si2 C9 H9A 109.5 . . ?
Si2 C9 H9B 109.5 . . ?
H9A C9 H9B 109.5 . . ?
Si2 C9 H9C 109.5 . . ?
H9A C9 H9C 109.5 . . ?
H9B C9 H9C 109.5 . . ?
Si6 C21 H21A 109.5 . . ?
Si6 C21 H21B 109.5 . . ?
H21A C21 H21B 109.5 . . ?
Si6 C21 H21C 109.5 . . ?
H21A C21 H21C 109.5 . . ?
H21B C21 H21C 109.5 . . ?
Si5 C17 H17A 109.5 . . ?
Si5 C17 H17B 109.5 . . ?
H17A C17 H17B 109.5 . . ?
Si5 C17 H17C 109.5 . . ?
H17A C17 H17C 109.5 . . ?
H17B C17 H17C 109.5 . . ?
O1 C1 C3 121.4(6) . . ?
O1 C1 C2 121.8(6) . . ?
C3 C1 C2 116.8(6) . . ?
Si4 C15 H15A 109.5 . . ?
Si4 C15 H15B 109.5 . . ?
H15A C15 H15B 109.5 . . ?
Si4 C15 H15C 109.5 . . ?
H15A C15 H15C 109.5 . . ?
H15B C15 H15C 109.5 . . ?
Si2 C8 H8A 109.5 . . ?
Si2 C8 H8B 109.5 . . ?
H8A C8 H8B 109.5 . . ?
Si2 C8 H8C 109.5 . . ?
H8A C8 H8C 109.5 . . ?
H8B C8 H8C 109.5 . . ?
Si4 C13 H13A 109.5 . . ?
Si4 C13 H13B 109.5 . . ?
H13A C13 H13B 109.5 . . ?
Si4 C13 H13C 109.5 . . ?
H13A C13 H13C 109.5 . . ?
H13B C13 H13C 109.5 . . ?
Si3 C11 H11A 109.5 . . ?
Si3 C11 H11B 109.5 . . ?
H11A C11 H11B 109.5 . . ?
Si3 C11 H11C 109.5 . . ?
H11A C11 H11C 109.5 . . ?
H11B C11 H11C 109.5 . . ?
Si1 C5 H5A 109.5 . . ?
Si1 C5 H5B 109.5 . . ?
H5A C5 H5B 109.5 . . ?
Si1 C5 H5C 109.5 . . ?
H5A C5 H5C 109.5 . . ?
H5B C5 H5C 109.5 . . ?
Si5 C18 H18A 109.5 . . ?
Si5 C18 H18B 109.5 . . ?
H18A C18 H18B 109.5 . . ?
Si5 C18 H18C 109.5 . . ?
H18A C18 H18C 109.5 . . ?
H18B C18 H18C 109.5 . . ?
Si6 C20 H20A 109.5 . . ?
Si6 C20 H20B 109.5 . . ?
H20A C20 H20B 109.5 . . ?
Si6 C20 H20C 109.5 . . ?
H20A C20 H20C 109.5 . . ?
H20B C20 H20C 109.5 . . ?
Si1 C6 H6A 109.5 . . ?
Si1 C6 H6B 109.5 . . ?
H6A C6 H6B 109.5 . . ?
Si1 C6 H6C 109.5 . . ?
H6A C6 H6C 109.5 . . ?
H6B C6 H6C 109.5 . . ?
Si3 C12 H12A 109.5 . . ?
Si3 C12 H12B 109.5 . . ?
H12A C12 H12B 109.5 . . ?
Si3 C12 H12C 109.5 . . ?
H12A C12 H12C 109.5 . . ?
H12B C12 H12C 109.5 . . ?
Si2 C7 H7A 109.5 . . ?
Si2 C7 H7B 109.5 . . ?
H7A C7 H7B 109.5 . . ?
Si2 C7 H7C 109.5 . . ?
H7A C7 H7C 109.5 . . ?
H7B C7 H7C 109.5 . . ?

loop_
_geom_bond_atom_site_label_1
_geom_bond_atom_site_label_2
_geom_bond_distance
_geom_bond_site_symmetry_2
_geom_bond_publ_flag
Ce1 O1 2.149(4) . ?
Ce1 N2 2.230(5) . ?
Ce1 N3 2.244(5) . ?
Ce1 N1 2.265(5) . ?
Ce1 Si5 3.2654(19) . ?
Ce1 Si3 3.3152(19) . ?
Ce1 Si1 3.3862(19) . ?
Si6 N3 1.754(5) . ?
Si6 C21 1.846(7) . ?
Si6 C20 1.866(7) . ?
Si6 C19 1.867(7) . ?
Cl1 C3 1.733(6) . ?
Si4 N2 1.748(5) . ?
Si4 C13 1.857(6) . ?
Si4 C15 1.864(7) . ?
Si4 C14 1.871(7) . ?
Si2 N1 1.757(5) . ?
Si2 C7 1.865(7) . ?
Si2 C8 1.869(8) . ?
Si2 C9 1.871(6) . ?
Cl2 C2 1.726(6) . ?
Si3 N2 1.747(5) . ?
Si3 C12 1.857(7) . ?
Si3 C11 1.869(7) . ?
Si3 C10 1.872(7) . ?
Si1 N1 1.736(5) . ?
Si1 C6 1.861(7) . ?
Si1 C5 1.862(7) . ?
Si1 C4 1.863(7) . ?
Si5 N3 1.730(5) . ?
Si5 C18 1.854(7) . ?
Si5 C17 1.867(7) . ?
Si5 C16 1.881(7) . ?
O1 C1 1.324(7) . ?
C14 H14A 0.9800 . ?
C14 H14B 0.9800 . ?
C14 H14C 0.9800 . ?
C3 C2 1.383(8) 3_665 ?
C3 C1 1.392(8) . ?
C19 H19A 0.9800 . ?
C19 H19B 0.9800 . ?
C19 H19C 0.9800 . ?
C16 H16A 0.9800 . ?
C16 H16B 0.9800 . ?
C16 H16C 0.9800 . ?
C4 H4A 0.9800 . ?
C4 H4B 0.9800 . ?
C4 H4C 0.9800 . ?
C2 C3 1.383(8) 3_665 ?
C2 C1 1.406(9) . ?
C10 H10A 0.9800 . ?
C10 H10B 0.9800 . ?
C10 H10C 0.9800 . ?
C9 H9A 0.9800 . ?
C9 H9B 0.9800 . ?
C9 H9C 0.9800 . ?
C21 H21A 0.9800 . ?
C21 H21B 0.9800 . ?
C21 H21C 0.9800 . ?
C17 H17A 0.9800 . ?
C17 H17B 0.9800 . ?
C17 H17C 0.9800 . ?
C15 H15A 0.9800 . ?
C15 H15B 0.9800 . ?
C15 H15C 0.9800 . ?
C8 H8A 0.9800 . ?
C8 H8B 0.9800 . ?
C8 H8C 0.9800 . ?
C13 H13A 0.9800 . ?
C13 H13B 0.9800 . ?
C13 H13C 0.9800 . ?
C11 H11A 0.9800 . ?
C11 H11B 0.9800 . ?
C11 H11C 0.9800 . ?
C5 H5A 0.9800 . ?
C5 H5B 0.9800 . ?
C5 H5C 0.9800 . ?
C18 H18A 0.9800 . ?
C18 H18B 0.9800 . ?
C18 H18C 0.9800 . ?
C20 H20A 0.9800 . ?
C20 H20B 0.9800 . ?
C20 H20C 0.9800 . ?
C6 H6A 0.9800 . ?
C6 H6B 0.9800 . ?
C6 H6C 0.9800 . ?
C12 H12A 0.9800 . ?
C12 H12B 0.9800 . ?
C12 H12C 0.9800 . ?
C7 H7A 0.9800 . ?
C7 H7B 0.9800 . ?
C7 H7C 0.9800 . ?
